data_4078201
loop_
_publ_author_name
'Deacon, Glen B.'
'Gardiner, Michael G.'
'Junk, Peter C.'
'Townley, Josh P.'
'Wang, Jun'

_publ_section_title
;
 Rare-Earth Metalation of Calix[4]pyrrole/Calix[4]arene Free of
 Alkali-Metal Companions
;
_journal_issue 10
_journal_name_full Organometallics
_journal_page_first 3857
_journal_paper_doi 10.1021/om2011134
_journal_volume 31
_journal_year 2012
_chemical_formula_moiety 'C80 H112 N8 O4 Yb4, 2(C7 H8)'
_chemical_formula_sum 'C94 H128 N8 O4 Yb4'
_chemical_formula_weight 2126.20
_space_group_IT_number 2
_symmetry_cell_setting triclinic
_symmetry_space_group_name_Hall '-P 1'
_symmetry_space_group_name_H-M 'P -1'
_atom_sites_solution_hydrogens geom
_atom_sites_solution_primary direct
_atom_sites_solution_secondary difmap
_audit_creation_method SHELXL-97
_cell_angle_alpha 116.30(3)
_cell_angle_beta 91.35(3)
_cell_angle_gamma 119.31(3)
_cell_formula_units_Z 1
_cell_length_a 13.983(3)
_cell_length_b 14.142(3)
_cell_length_c 14.351(3)
_cell_measurement_temperature 173(2)
_cell_volume 2110.9(15)
_computing_cell_refinement 'XDS (Kabsch, 1993)'
_computing_data_collection 'BluIce (McPhillips, 2002)'
_computing_data_reduction 'XDS (Kabsch, 1993)'
_computing_molecular_graphics 'X-Seed (Barbour, 1999)'
_computing_publication_material 'CIFTAB (Sheldrick, 1997)'
_computing_structure_refinement 'SHELXL-97 (Sheldrick, 1997)'
_computing_structure_solution 'SHELXS-97 (Sheldrick, 1997)'
_diffrn_ambient_temperature 100
_diffrn_measured_fraction_theta_full 0.998
_diffrn_measured_fraction_theta_max 0.998
_diffrn_measurement_device_type 'ADSC Quantum 210r'
_diffrn_measurement_method 'Phi Scan'
_diffrn_radiation_monochromator 'Silicon Double Crystal'
_diffrn_radiation_source 'Australian Synchrotron'
_diffrn_radiation_type Synchrotron
_diffrn_radiation_wavelength 0.71073
_diffrn_reflns_av_R_equivalents 0.0000
_diffrn_reflns_av_sigmaI/netI 0.0295
_diffrn_reflns_limit_h_max 16
_diffrn_reflns_limit_h_min -16
_diffrn_reflns_limit_k_max 15
_diffrn_reflns_limit_k_min -16
_diffrn_reflns_limit_l_max 17
_diffrn_reflns_limit_l_min 0
_diffrn_reflns_number 7405
_diffrn_reflns_theta_full 25.00
_diffrn_reflns_theta_max 25.00
_diffrn_reflns_theta_min 2.71
_exptl_absorpt_coefficient_mu 4.446
_exptl_absorpt_correction_T_max 0.9163
_exptl_absorpt_correction_T_min 0.7175
_exptl_absorpt_correction_type multi-scan
_exptl_absorpt_process_details XDS
_exptl_crystal_colour 'light yellow'
_exptl_crystal_density_diffrn 1.673
_exptl_crystal_density_method 'not measured'
_exptl_crystal_description prism
_exptl_crystal_F_000 1060
_exptl_crystal_size_max 0.08
_exptl_crystal_size_mid 0.06
_exptl_crystal_size_min 0.02
_refine_diff_density_max 1.368
_refine_diff_density_min -1.737
_refine_diff_density_rms 0.142
_refine_ls_extinction_method none
_refine_ls_goodness_of_fit_ref 1.121
_refine_ls_hydrogen_treatment constr
_refine_ls_matrix_type full
_refine_ls_number_parameters 505
_refine_ls_number_reflns 7405
_refine_ls_number_restraints 46
_refine_ls_restrained_S_all 1.129
_refine_ls_R_factor_all 0.0362
_refine_ls_R_factor_gt 0.0342
_refine_ls_shift/su_max 0.001
_refine_ls_shift/su_mean 0.000
_refine_ls_structure_factor_coef Fsqd
_refine_ls_weighting_details 'calc w=1/[\s^2^(Fo^2^)+(0.0000P)^2^+16.6455P] where P=(Fo^2^+2Fc^2^)/3'
_refine_ls_weighting_scheme calc
_refine_ls_wR_factor_gt 0.0725
_refine_ls_wR_factor_ref 0.0735
_reflns_number_gt 7252
_reflns_number_total 7405
_reflns_threshold_expression >2sigma(I)
_cod_data_source_file om2011134_si_004.cif
_cod_data_source_block D:\compoundfour.CIF
_cod_depositor_comments
;
The following automatic conversions were performed:

'_exptl_absorpt_correction_type' value 'Multi-Scan' changed to
'multi-scan' according to
/home/saulius/struct/CIF-dictionaries/cif_core.dic dictionary named
'cif_core.dic' version 2.4.1 from 2010-06-29.

Automatic conversion script
Id: cif_fix_values 1715 2011-07-08 13:25:40Z adriana 
;
_cod_original_cell_volume 2110.9(8)
_cod_original_sg_symbol_Hall -P1
_cod_original_sg_symbol_H-M P-1
_cod_database_code 4078201

loop_
_symmetry_equiv_pos_as_xyz
'x, y, z'
'-x, -y, -z'

loop_
_atom_site_label
_atom_site_type_symbol
_atom_site_fract_x
_atom_site_fract_y
_atom_site_fract_z
_atom_site_U_iso_or_equiv
_atom_site_adp_type
_atom_site_occupancy
_atom_site_symmetry_multiplicity
_atom_site_calc_flag
_atom_site_refinement_flags
Yb1 Yb 0.604489(18) 0.28575(2) 0.238703(16) 0.01358(7) Uani 1 1 d .
O1 O 0.6521(3) 0.5069(3) 0.3212(3) 0.0185(7) Uani 1 1 d .
N1 N 0.4671(3) 0.2260(4) 0.0854(3) 0.0120(8) Uani 1 1 d .
C1 C 0.4825(4) 0.1950(4) -0.0164(4) 0.0127(9) Uani 1 1 d .
Yb2 Yb 0.630274(19) 0.029381(19) 0.013921(17) 0.01783(7) Uani 1 1 d .
O2 O 0.5277(3) 0.0750(3) 0.1194(3) 0.0133(7) Uani 1 1 d .
N2 N 0.4481(3) 0.2151(4) 0.3004(3) 0.0112(8) Uani 1 1 d .
C2 C 0.3762(4) 0.1142(5) -0.0970(4) 0.0155(10) Uani 1 1 d .
H2 H 0.3633 0.0782 -0.1735 0.019 Uiso 1 1 calc R
N3 N 0.7107(3) 0.2386(4) 0.3324(3) 0.0135(8) Uani 1 1 d .
C3 C 0.2906(4) 0.0960(5) -0.0430(4) 0.0164(10) Uani 1 1 d .
H3 H 0.2095 0.0458 -0.0761 0.020 Uiso 1 1 calc R
N4 N 0.7241(3) 0.2928(4) 0.1265(3) 0.0116(8) Uani 1 1 d .
C4 C 0.3493(4) 0.1666(4) 0.0686(4) 0.0129(9) Uani 1 1 d .
C5 C 0.2986(4) 0.1859(5) 0.1639(4) 0.0129(9) Uani 1 1 d .
C6 C 0.3458(4) 0.3282(5) 0.2327(4) 0.0166(10) Uani 1 1 d .
H6A H 0.3168 0.3432 0.2967 0.020 Uiso 1 1 calc R
H6B H 0.4308 0.3771 0.2606 0.020 Uiso 1 1 calc R
C7 C 0.3140(5) 0.3800(5) 0.1726(5) 0.0223(11) Uani 1 1 d .
H7A H 0.3410 0.3646 0.1083 0.033 Uiso 1 1 calc R
H7B H 0.3505 0.4715 0.2215 0.033 Uiso 1 1 calc R
H7C H 0.2301 0.3371 0.1494 0.033 Uiso 1 1 calc R
C8 C 0.1660(4) 0.1046(5) 0.1168(4) 0.0174(10) Uani 1 1 d .
H8A H 0.1450 0.1200 0.0611 0.021 Uiso 1 1 calc R
H8B H 0.1384 0.0138 0.0794 0.021 Uiso 1 1 calc R
C9 C 0.1025(5) 0.1293(5) 0.2005(4) 0.0211(11) Uani 1 1 d .
H9A H 0.1226 0.1148 0.2565 0.032 Uiso 1 1 calc R
H9B H 0.0192 0.0716 0.1637 0.032 Uiso 1 1 calc R
H9C H 0.1249 0.2175 0.2348 0.032 Uiso 1 1 calc R
C10 C 0.3361(4) 0.1460(4) 0.2340(4) 0.0121(9) Uani 1 1 d .
C11 C 0.2682(4) 0.0418(5) 0.2441(4) 0.0177(10) Uani 1 1 d .
H11 H 0.1879 -0.0203 0.2088 0.021 Uiso 1 1 calc R
C12 C 0.3416(4) 0.0457(5) 0.3170(4) 0.0179(10) Uani 1 1 d .
H12 H 0.3198 -0.0141 0.3392 0.021 Uiso 1 1 calc R
C13 C 0.4506(4) 0.1523(5) 0.3502(4) 0.0132(10) Uani 1 1 d .
C14 C 0.5607(4) 0.2045(4) 0.4322(4) 0.0126(9) Uani 1 1 d .
C15 C 0.5638(4) 0.2890(5) 0.5496(4) 0.0152(10) Uani 1 1 d .
H15A H 0.6405 0.3328 0.6007 0.018 Uiso 1 1 calc R
H15B H 0.5557 0.3552 0.5509 0.018 Uiso 1 1 calc R
C16 C 0.4714(5) 0.2187(5) 0.5921(4) 0.0204(11) Uani 1 1 d .
H16A H 0.3949 0.1728 0.5414 0.031 Uiso 1 1 calc R
H16B H 0.4774 0.2801 0.6642 0.031 Uiso 1 1 calc R
H16C H 0.4828 0.1581 0.5979 0.031 Uiso 1 1 calc R
C17 C 0.5673(4) 0.0952(5) 0.4222(4) 0.0154(10) Uani 1 1 d .
H17A H 0.4982 0.0388 0.4346 0.018 Uiso 1 1 calc R
H17B H 0.5656 0.0446 0.3467 0.018 Uiso 1 1 calc R
C18 C 0.6748(5) 0.1389(5) 0.5020(4) 0.0233(12) Uani 1 1 d .
H18A H 0.7438 0.1994 0.4940 0.035 Uiso 1 1 calc R
H18B H 0.6770 0.0652 0.4864 0.035 Uiso 1 1 calc R
H18C H 0.6727 0.1801 0.5770 0.035 Uiso 1 1 calc R
C19 C 0.6655(4) 0.2886(4) 0.4095(4) 0.0109(9) Uani 1 1 d .
C20 C 0.7250(4) 0.4202(5) 0.4565(4) 0.0147(10) Uani 1 1 d .
H20 H 0.7101 0.4760 0.5113 0.018 Uiso 1 1 calc R
C21 C 0.8115(4) 0.4532(5) 0.4062(4) 0.0144(10) Uani 1 1 d .
H21 H 0.8663 0.5359 0.4203 0.017 Uiso 1 1 calc R
C22 C 0.8012(4) 0.3417(4) 0.3323(4) 0.0132(10) Uani 1 1 d .
C23 C 0.8758(4) 0.3237(5) 0.2586(4) 0.0172(10) Uani 1 1 d .
C24 C 0.8952(4) 0.2263(5) 0.2551(4) 0.0161(10) Uani 1 1 d .
H24A H 0.9357 0.2086 0.2007 0.019 Uiso 1 1 calc R
H24B H 0.8192 0.1463 0.2295 0.019 Uiso 1 1 calc R
C25 C 0.9647(5) 0.2655(6) 0.3644(4) 0.0255(12) Uani 1 1 d .
H25A H 1.0438 0.3376 0.3855 0.038 Uiso 1 1 calc R
H25B H 0.9658 0.1939 0.3571 0.038 Uiso 1 1 calc R
H25C H 0.9290 0.2902 0.4205 0.038 Uiso 1 1 calc R
C26 C 0.9897(5) 0.4568(5) 0.3045(4) 0.0208(11) Uani 1 1 d .
H26A H 0.9705 0.5129 0.2982 0.025 Uiso 1 1 calc R
H26B H 1.0229 0.4936 0.3832 0.025 Uiso 1 1 calc R
C27 C 1.0817(5) 0.4580(6) 0.2488(5) 0.0286(13) Uani 1 1 d .
H27A H 1.1033 0.4046 0.2560 0.043 Uiso 1 1 calc R
H27B H 1.1498 0.5452 0.2834 0.043 Uiso 1 1 calc R
H27C H 1.0512 0.4248 0.1712 0.043 Uiso 1 1 calc R
C28 C 0.8127(4) 0.2784(4) 0.1439(4) 0.0128(9) Uani 1 1 d .
C29 C 0.8337(5) 0.2255(5) 0.0459(4) 0.0194(11) Uani 1 1 d .
H29 H 0.8896 0.2052 0.0352 0.023 Uiso 1 1 calc R
C30 C 0.7559(5) 0.2074(5) -0.0352(4) 0.0184(10) Uani 1 1 d .
H30 H 0.7500 0.1733 -0.1105 0.022 Uiso 1 1 calc R
C31 C 0.6896(4) 0.2494(4) 0.0167(4) 0.0130(9) Uani 1 1 d .
C32 C 0.6026(4) 0.2656(5) -0.0285(4) 0.0134(10) Uani 1 1 d .
C33 C 0.5912(5) 0.2219(5) -0.1499(4) 0.0213(11) Uani 1 1 d .
H33A H 0.5777 0.1365 -0.1878 0.026 Uiso 1 1 calc R
H33B H 0.5224 0.2135 -0.1826 0.026 Uiso 1 1 calc R
C34 C 0.6946(5) 0.3092(6) -0.1715(5) 0.0298(13) Uani 1 1 d .
H34A H 0.6976 0.3869 -0.1506 0.045 Uiso 1 1 calc R
H34B H 0.6871 0.2656 -0.2494 0.045 Uiso 1 1 calc R
H34C H 0.7656 0.3312 -0.1285 0.045 Uiso 1 1 calc R
C35 C 0.6512(4) 0.4093(5) 0.0402(4) 0.0177(10) Uani 1 1 d .
H35A H 0.6604 0.4347 0.1178 0.021 Uiso 1 1 calc R
H35B H 0.7289 0.4574 0.0343 0.021 Uiso 1 1 calc R
C36 C 0.5784(5) 0.4482(5) 0.0078(5) 0.0256(12) Uani 1 1 d .
H36A H 0.5774 0.4347 -0.0654 0.038 Uiso 1 1 calc R
H36B H 0.6112 0.5382 0.0602 0.038 Uiso 1 1 calc R
H36C H 0.4995 0.3967 0.0078 0.038 Uiso 1 1 calc R
C37 C 0.7471(5) 0.6137(5) 0.3183(5) 0.0265(12) Uani 1 1 d .
H37A H 0.7186 0.6275 0.2649 0.032 Uiso 1 1 calc R
H37B H 0.8065 0.5968 0.2971 0.032 Uiso 1 1 calc R
C38 C 0.7973(6) 0.7298(6) 0.4334(5) 0.0363(15) Uani 1 1 d .
H38A H 0.8780 0.7626 0.4663 0.044 Uiso 1 1 calc R
H38B H 0.7956 0.7983 0.4318 0.044 Uiso 1 1 calc R
C39 C 0.7213(5) 0.6843(5) 0.4983(4) 0.0241(12) Uani 1 1 d .
H39A H 0.7590 0.6698 0.5451 0.029 Uiso 1 1 calc R
H39B H 0.7040 0.7468 0.5448 0.029 Uiso 1 1 calc R
C40 C 0.6132(5) 0.5612(5) 0.4115(4) 0.0218(11) Uani 1 1 d .
H40A H 0.5750 0.5033 0.4390 0.026 Uiso 1 1 calc R
H40B H 0.5583 0.5774 0.3882 0.026 Uiso 1 1 calc R
C41 C 0.9891(14) 0.5977(18) 0.1004(16) 0.167(7) Uani 1 1 d DU
H41A H 1.0611 0.6134 0.1342 0.250 Uiso 1 1 calc R
H41B H 0.9881 0.5877 0.0282 0.250 Uiso 1 1 calc R
H41C H 0.9236 0.5200 0.0926 0.250 Uiso 1 1 calc R
C42 C 0.9816(10) 0.6986(11) 0.1651(13) 0.091(4) Uani 1 1 d DU
C43 C 1.0411(11) 0.7738(16) 0.2716(15) 0.122(6) Uani 1 1 d DU
H43 H 1.0903 0.7586 0.3005 0.147 Uiso 1 1 calc R
C44 C 1.0325(17) 0.8710(18) 0.3387(18) 0.153(8) Uani 1 1 d DU
H44 H 1.0744 0.9265 0.4143 0.184 Uiso 1 1 calc R
C45 C 0.9531(17) 0.8829(17) 0.2844(19) 0.139(7) Uani 1 1 d DU
H45 H 0.9400 0.9463 0.3290 0.167 Uiso 1 1 calc R
C46 C 0.8956(16) 0.8107(18) 0.175(2) 0.147(7) Uani 1 1 d DU
H46 H 0.8478 0.8258 0.1434 0.177 Uiso 1 1 calc R
C47 C 0.9105(10) 0.7174(12) 0.1135(13) 0.101(4) Uani 1 1 d DU
H47 H 0.8738 0.6647 0.0368 0.121 Uiso 1 1 calc R

loop_
_atom_site_aniso_label
_atom_site_aniso_U_11
_atom_site_aniso_U_22
_atom_site_aniso_U_33
_atom_site_aniso_U_23
_atom_site_aniso_U_13
_atom_site_aniso_U_12
Yb1 0.01196(12) 0.02211(12) 0.01124(11) 0.01002(9) 0.00556(8) 0.01115(9)
O1 0.0187(19) 0.0158(17) 0.0188(18) 0.0075(15) 0.0068(15) 0.0094(15)
N1 0.013(2) 0.0141(19) 0.0106(19) 0.0070(16) 0.0029(16) 0.0080(17)
C1 0.013(2) 0.014(2) 0.014(2) 0.0085(19) 0.0030(19) 0.008(2)
Yb2 0.01901(13) 0.01286(11) 0.01918(12) 0.00753(9) 0.00018(9) 0.00832(9)
O2 0.0093(17) 0.0107(16) 0.0181(17) 0.0059(14) 0.0046(13) 0.0059(13)
N2 0.013(2) 0.0133(19) 0.0075(18) 0.0048(16) 0.0051(15) 0.0079(17)
C2 0.018(3) 0.022(3) 0.010(2) 0.008(2) 0.005(2) 0.013(2)
N3 0.013(2) 0.018(2) 0.014(2) 0.0092(17) 0.0048(16) 0.0099(17)
C3 0.014(3) 0.020(2) 0.017(2) 0.010(2) 0.004(2) 0.011(2)
N4 0.008(2) 0.0137(19) 0.0115(19) 0.0075(16) 0.0034(15) 0.0038(16)
C4 0.012(2) 0.014(2) 0.015(2) 0.008(2) 0.0046(19) 0.008(2)
C5 0.007(2) 0.019(2) 0.009(2) 0.0043(19) 0.0003(18) 0.007(2)
C6 0.012(2) 0.021(3) 0.019(2) 0.011(2) 0.007(2) 0.010(2)
C7 0.024(3) 0.023(3) 0.029(3) 0.017(2) 0.012(2) 0.016(2)
C8 0.014(3) 0.019(2) 0.021(3) 0.010(2) 0.004(2) 0.011(2)
C9 0.017(3) 0.024(3) 0.025(3) 0.011(2) 0.008(2) 0.014(2)
C10 0.009(2) 0.016(2) 0.009(2) 0.0038(19) 0.0043(18) 0.008(2)
C11 0.014(3) 0.015(2) 0.020(3) 0.008(2) 0.002(2) 0.007(2)
C12 0.016(3) 0.015(2) 0.023(3) 0.012(2) 0.005(2) 0.007(2)
C13 0.016(3) 0.016(2) 0.012(2) 0.0077(19) 0.0072(19) 0.011(2)
C14 0.013(2) 0.017(2) 0.010(2) 0.0081(19) 0.0053(19) 0.008(2)
C15 0.020(3) 0.015(2) 0.010(2) 0.0050(19) 0.0056(19) 0.010(2)
C16 0.028(3) 0.021(3) 0.013(2) 0.008(2) 0.010(2) 0.014(2)
C17 0.015(3) 0.019(2) 0.017(2) 0.011(2) 0.007(2) 0.010(2)
C18 0.025(3) 0.028(3) 0.025(3) 0.017(2) 0.004(2) 0.017(2)
C19 0.011(2) 0.016(2) 0.010(2) 0.0077(19) 0.0038(18) 0.009(2)
C20 0.015(3) 0.016(2) 0.013(2) 0.006(2) 0.0042(19) 0.009(2)
C21 0.012(2) 0.014(2) 0.014(2) 0.005(2) 0.0023(19) 0.007(2)
C22 0.010(2) 0.015(2) 0.013(2) 0.006(2) 0.0016(18) 0.008(2)
C23 0.018(3) 0.022(3) 0.020(3) 0.009(2) 0.009(2) 0.018(2)
C24 0.015(3) 0.017(2) 0.014(2) 0.006(2) 0.003(2) 0.010(2)
C25 0.031(3) 0.038(3) 0.016(3) 0.011(2) 0.005(2) 0.027(3)
C26 0.017(3) 0.018(3) 0.020(3) 0.007(2) 0.005(2) 0.008(2)
C27 0.016(3) 0.027(3) 0.033(3) 0.012(3) 0.012(2) 0.009(2)
C28 0.009(2) 0.016(2) 0.014(2) 0.008(2) 0.0050(19) 0.007(2)
C29 0.017(3) 0.027(3) 0.018(3) 0.011(2) 0.008(2) 0.016(2)
C30 0.019(3) 0.030(3) 0.016(2) 0.014(2) 0.011(2) 0.018(2)
C31 0.014(2) 0.016(2) 0.009(2) 0.0063(19) 0.0054(18) 0.009(2)
C32 0.016(3) 0.019(2) 0.013(2) 0.011(2) 0.0084(19) 0.012(2)
C33 0.022(3) 0.030(3) 0.014(3) 0.014(2) 0.005(2) 0.014(2)
C34 0.029(3) 0.048(4) 0.022(3) 0.025(3) 0.013(2) 0.022(3)
C35 0.018(3) 0.019(3) 0.022(3) 0.015(2) 0.008(2) 0.011(2)
C36 0.029(3) 0.027(3) 0.036(3) 0.022(3) 0.013(3) 0.020(3)
C37 0.028(3) 0.020(3) 0.025(3) 0.012(2) 0.009(2) 0.009(2)
C38 0.037(4) 0.020(3) 0.030(3) 0.009(3) 0.006(3) 0.005(3)
C39 0.028(3) 0.021(3) 0.020(3) 0.009(2) 0.007(2) 0.014(2)
C40 0.027(3) 0.018(3) 0.020(3) 0.006(2) 0.009(2) 0.016(2)
C41 0.111(12) 0.188(15) 0.189(15) 0.101(12) 0.051(10) 0.073(11)
C42 0.065(7) 0.060(6) 0.144(11) 0.066(7) 0.050(7) 0.021(5)
C43 0.061(7) 0.114(10) 0.136(11) 0.091(9) 0.027(7) -0.008(6)
C44 0.146(14) 0.117(11) 0.175(14) 0.106(10) 0.110(12) 0.030(8)
C45 0.141(13) 0.115(10) 0.192(14) 0.119(11) 0.113(11) 0.054(9)
C46 0.131(12) 0.117(11) 0.216(16) 0.132(11) 0.085(11) 0.043(8)
C47 0.069(7) 0.070(7) 0.158(11) 0.084(8) 0.028(7) 0.015(5)

loop_
_atom_type_symbol
_atom_type_description
_atom_type_scat_dispersion_real
_atom_type_scat_dispersion_imag
_atom_type_scat_source
C C 0.0033 0.0016 'International Tables Vol C Tables 4.2.6.8 and 6.1.1.4'
H H 0.0000 0.0000 'International Tables Vol C Tables 4.2.6.8 and 6.1.1.4'
N N 0.0061 0.0033 'International Tables Vol C Tables 4.2.6.8 and 6.1.1.4'
O O 0.0106 0.0060 'International Tables Vol C Tables 4.2.6.8 and 6.1.1.4'
Yb Yb -0.3850 5.5486 'International Tables Vol C Tables 4.2.6.8 and 6.1.1.4'

loop_
_geom_angle_atom_site_label_1
_geom_angle_atom_site_label_2
_geom_angle_atom_site_label_3
_geom_angle
_geom_angle_site_symmetry_1
_geom_angle_site_symmetry_3
O2 Yb1 N2 85.18(13) . .
O2 Yb1 N4 77.83(13) . .
N2 Yb1 N4 161.65(14) . .
O2 Yb1 N1 75.05(13) . .
N2 Yb1 N1 84.43(14) . .
N4 Yb1 N1 84.52(13) . .
O2 Yb1 N3 77.04(13) . .
N2 Yb1 N3 94.85(14) . .
N4 Yb1 N3 88.12(13) . .
N1 Yb1 N3 152.04(13) . .
O2 Yb1 O1 162.39(11) . .
N2 Yb1 O1 95.14(13) . .
N4 Yb1 O1 98.96(13) . .
N1 Yb1 O1 87.44(13) . .
N3 Yb1 O1 120.39(13) . .
O2 Yb1 C19 95.94(14) . .
N2 Yb1 C19 71.11(15) . .
N4 Yb1 C19 117.19(14) . .
N1 Yb1 C19 154.69(14) . .
N3 Yb1 C19 31.77(14) . .
O1 Yb1 C19 100.84(14) . .
O2 Yb1 C22 96.42(14) . .
N2 Yb1 C22 121.54(14) . .
N4 Yb1 C22 67.94(14) . .
N1 Yb1 C22 152.39(15) . .
N3 Yb1 C22 31.61(14) . .
O1 Yb1 C22 98.36(14) . .
C19 Yb1 C22 50.53(15) . .
O2 Yb1 C20 125.50(13) . .
N2 Yb1 C20 82.70(15) . .
N4 Yb1 C20 112.84(14) . .
N1 Yb1 C20 154.42(14) . .
N3 Yb1 C20 51.57(14) . .
O1 Yb1 C20 71.86(13) . .
C19 Yb1 C20 30.27(14) . .
C22 Yb1 C20 49.52(15) . .
O2 Yb1 C21 125.36(13) . .
N2 Yb1 C21 112.28(14) . .
N4 Yb1 C21 83.61(14) . .
N1 Yb1 C21 153.13(14) . .
N3 Yb1 C21 51.21(14) . .
O1 Yb1 C21 70.77(13) . .
C19 Yb1 C21 49.66(15) . .
C22 Yb1 C21 29.70(14) . .
C20 Yb1 C21 29.59(15) . .
O2 Yb1 Yb2 30.88(8) . 2_655
N2 Yb1 Yb2 76.37(10) . 2_655
N4 Yb1 Yb2 85.45(10) . 2_655
N1 Yb1 Yb2 45.39(10) . 2_655
N3 Yb1 Yb2 107.20(10) . 2_655
O1 Yb1 Yb2 132.26(9) . 2_655
C19 Yb1 Yb2 119.32(11) . 2_655
C22 Yb1 Yb2 126.42(11) . 2_655
C20 Yb1 Yb2 148.85(10) . 2_655
C21 Yb1 Yb2 155.98(10) . 2_655
C40 O1 C37 106.6(4) . .
C40 O1 Yb1 122.4(3) . .
C37 O1 Yb1 128.1(3) . .
C1 N1 C4 106.5(4) . .
C1 N1 Yb1 123.0(3) . .
C4 N1 Yb1 125.2(3) . .
C1 N1 Yb2 77.7(3) . 2_655
C4 N1 Yb2 72.0(2) . 2_655
Yb1 N1 Yb2 95.70(13) . 2_655
N1 C1 C2 110.1(4) . .
N1 C1 C32 121.2(4) . .
C2 C1 C32 127.6(4) . .
N1 C1 Yb2 73.3(2) . 2_655
C2 C1 Yb2 73.7(3) . 2_655
C32 C1 Yb2 129.2(3) . 2_655
O2 Yb2 O2 83.73(13) 2_655 .
O2 Yb2 C4 92.31(14) 2_655 2_655
O2 Yb2 C4 131.27(13) . 2_655
O2 Yb2 C29 125.55(14) 2_655 .
O2 Yb2 C29 116.45(14) . .
C4 Yb2 C29 105.18(16) 2_655 .
O2 Yb2 C3 119.71(14) 2_655 2_655
O2 Yb2 C3 116.68(14) . 2_655
C4 Yb2 C3 30.48(15) 2_655 2_655
C29 Yb2 C3 96.50(16) . 2_655
O2 Yb2 C30 95.24(14) 2_655 .
O2 Yb2 C30 112.95(14) . .
C4 Yb2 C30 115.77(15) 2_655 .
C29 Yb2 C30 30.74(15) . .
C3 Yb2 C30 120.87(15) 2_655 .
O2 Yb2 N1 70.05(12) 2_655 2_655
O2 Yb2 N1 107.41(12) . 2_655
C4 Yb2 N1 29.79(14) 2_655 2_655
C29 Yb2 N1 134.21(14) . 2_655
C3 Yb2 N1 50.01(14) 2_655 2_655
C30 Yb2 N1 135.08(14) . 2_655
O2 Yb2 C2 111.71(14) 2_655 2_655
O2 Yb2 C2 87.24(13) . 2_655
C4 Yb2 C2 49.41(14) 2_655 2_655
C29 Yb2 C2 118.85(15) . 2_655
C3 Yb2 C2 30.43(15) 2_655 2_655
C30 Yb2 C2 148.28(15) . 2_655
N1 Yb2 C2 49.11(13) 2_655 2_655
O2 Yb2 C28 135.91(13) 2_655 .
O2 Yb2 C28 88.30(13) . .
C4 Yb2 C28 123.97(14) 2_655 .
C29 Yb2 C28 29.69(15) . .
C3 Yb2 C28 102.59(15) 2_655 .
C30 Yb2 C28 49.00(15) . .
N1 Yb2 C28 152.20(13) 2_655 .
C2 Yb2 C28 111.12(14) 2_655 .
O2 Yb2 C31 88.46(13) 2_655 .
O2 Yb2 C31 83.72(13) . .
C4 Yb2 C31 144.88(14) 2_655 .
C29 Yb2 C31 48.99(15) . .
C3 Yb2 C31 145.43(15) 2_655 .
C30 Yb2 C31 29.48(14) . .
N1 Yb2 C31 153.98(12) 2_655 .
C2 Yb2 C31 156.86(14) 2_655 .
C28 Yb2 C31 47.51(14) . .
O2 Yb2 C1 82.56(13) 2_655 2_655
O2 Yb2 C1 83.34(13) . 2_655
C4 Yb2 C1 48.10(15) 2_655 2_655
C29 Yb2 C1 145.29(15) . 2_655
C3 Yb2 C1 48.94(15) 2_655 2_655
C30 Yb2 C1 163.31(15) . 2_655
N1 Yb2 C1 29.03(13) 2_655 2_655
C2 Yb2 C1 29.15(14) 2_655 2_655
C28 Yb2 C1 139.44(14) . 2_655
C31 Yb2 C1 164.98(14) . 2_655
O2 Yb2 N4 110.29(12) 2_655 .
O2 Yb2 N4 69.28(12) . .
C4 Yb2 N4 152.24(13) 2_655 .
C29 Yb2 N4 48.65(14) . .
C3 Yb2 N4 129.95(14) 2_655 .
C30 Yb2 N4 48.42(14) . .
N1 Yb2 N4 176.48(11) 2_655 .
C2 Yb2 N4 128.60(13) 2_655 .
C28 Yb2 N4 28.73(13) . .
C31 Yb2 N4 28.50(12) . .
C1 Yb2 N4 147.57(13) 2_655 .
Yb2 O2 Yb2 96.27(13) 2_655 .
Yb2 O2 Yb1 116.82(14) 2_655 .
Yb2 O2 Yb1 116.48(14) . .
C13 N2 C10 107.4(4) . .
C13 N2 Yb1 112.5(3) . .
C10 N2 Yb1 122.0(3) . .
C1 C2 C3 106.9(4) . .
C1 C2 Yb2 77.1(3) . 2_655
C3 C2 Yb2 71.7(3) . 2_655
C1 C2 H2 126.5 . .
C3 C2 H2 126.5 . .
Yb2 C2 H2 116.8 2_655 .
C19 N3 C22 105.3(4) . .
C19 N3 Yb1 77.2(2) . .
C22 N3 Yb1 79.1(3) . .
C4 C3 C2 106.4(4) . .
C4 C3 Yb2 74.4(3) . 2_655
C2 C3 Yb2 77.9(3) . 2_655
C4 C3 H3 126.8 . .
C2 C3 H3 126.8 . .
Yb2 C3 H3 113.6 2_655 .
C31 N4 C28 107.2(4) . .
C31 N4 Yb1 125.3(3) . .
C28 N4 Yb1 120.2(3) . .
C31 N4 Yb2 73.8(3) . .
C28 N4 Yb2 72.4(3) . .
Yb1 N4 Yb2 94.98(13) . .
N1 C4 C3 110.0(4) . .
N1 C4 C5 122.0(4) . .
C3 C4 C5 128.0(4) . .
N1 C4 Yb2 78.2(3) . 2_655
C3 C4 Yb2 75.1(3) . 2_655
C5 C4 Yb2 116.0(3) . 2_655
C4 C5 C6 107.3(4) . .
C4 C5 C10 109.9(4) . .
C6 C5 C10 109.9(4) . .
C4 C5 C8 108.6(4) . .
C6 C5 C8 110.9(4) . .
C10 C5 C8 110.2(4) . .
C7 C6 C5 115.2(4) . .
C7 C6 H6A 108.5 . .
C5 C6 H6A 108.5 . .
C7 C6 H6B 108.5 . .
C5 C6 H6B 108.5 . .
H6A C6 H6B 107.5 . .
C6 C7 H7A 109.5 . .
C6 C7 H7B 109.5 . .
H7A C7 H7B 109.5 . .
C6 C7 H7C 109.5 . .
H7A C7 H7C 109.5 . .
H7B C7 H7C 109.5 . .
C9 C8 C5 115.3(4) . .
C9 C8 H8A 108.5 . .
C5 C8 H8A 108.5 . .
C9 C8 H8B 108.5 . .
C5 C8 H8B 108.5 . .
H8A C8 H8B 107.5 . .
C8 C9 H9A 109.5 . .
C8 C9 H9B 109.5 . .
H9A C9 H9B 109.5 . .
C8 C9 H9C 109.5 . .
H9A C9 H9C 109.5 . .
H9B C9 H9C 109.5 . .
C11 C10 N2 109.1(4) . .
C11 C10 C5 127.9(4) . .
N2 C10 C5 123.0(4) . .
C10 C11 C12 106.7(4) . .
C10 C11 H11 126.7 . .
C12 C11 H11 126.7 . .
C13 C12 C11 107.6(4) . .
C13 C12 H12 126.2 . .
C11 C12 H12 126.2 . .
N2 C13 C12 109.2(4) . .
N2 C13 C14 121.5(4) . .
C12 C13 C14 129.3(4) . .
C19 C14 C13 109.6(4) . .
C19 C14 C17 108.5(4) . .
C13 C14 C17 110.4(4) . .
C19 C14 C15 107.6(4) . .
C13 C14 C15 109.1(4) . .
C17 C14 C15 111.5(4) . .
C16 C15 C14 115.5(4) . .
C16 C15 H15A 108.4 . .
C14 C15 H15A 108.4 . .
C16 C15 H15B 108.4 . .
C14 C15 H15B 108.4 . .
H15A C15 H15B 107.5 . .
C15 C16 H16A 109.5 . .
C15 C16 H16B 109.5 . .
H16A C16 H16B 109.5 . .
C15 C16 H16C 109.5 . .
H16A C16 H16C 109.5 . .
H16B C16 H16C 109.5 . .
C18 C17 C14 114.0(4) . .
C18 C17 H17A 108.7 . .
C14 C17 H17A 108.7 . .
C18 C17 H17B 108.7 . .
C14 C17 H17B 108.7 . .
H17A C17 H17B 107.6 . .
C17 C18 H18A 109.5 . .
C17 C18 H18B 109.5 . .
H18A C18 H18B 109.5 . .
C17 C18 H18C 109.5 . .
H18A C18 H18C 109.5 . .
H18B C18 H18C 109.5 . .
N3 C19 C20 110.9(4) . .
N3 C19 C14 121.8(4) . .
C20 C19 C14 127.2(4) . .
N3 C19 Yb1 71.0(2) . .
C20 C19 Yb1 82.8(3) . .
C14 C19 Yb1 110.9(3) . .
C19 C20 C21 106.1(4) . .
C19 C20 Yb1 66.9(3) . .
C21 C20 Yb1 76.0(3) . .
C19 C20 H20 127.0 . .
C21 C20 H20 127.0 . .
Yb1 C20 H20 121.8 . .
C22 C21 C20 106.8(4) . .
C22 C21 Yb1 68.2(3) . .
C20 C21 Yb1 74.4(3) . .
C22 C21 H21 126.6 . .
C20 C21 H21 126.6 . .
Yb1 C21 H21 122.4 . .
C21 C22 N3 110.8(4) . .
C21 C22 C23 128.6(5) . .
N3 C22 C23 120.6(4) . .
C21 C22 Yb1 82.1(3) . .
N3 C22 Yb1 69.3(2) . .
C23 C22 Yb1 116.0(3) . .
C24 C23 C28 110.0(4) . .
C24 C23 C22 109.7(4) . .
C28 C23 C22 108.2(4) . .
C24 C23 C26 113.3(4) . .
C28 C23 C26 108.3(4) . .
C22 C23 C26 107.1(4) . .
C23 C24 C25 114.6(4) . .
C23 C24 H24A 108.6 . .
C25 C24 H24A 108.6 . .
C23 C24 H24B 108.6 . .
C25 C24 H24B 108.6 . .
H24A C24 H24B 107.6 . .
C24 C25 H25A 109.5 . .
C24 C25 H25B 109.5 . .
H25A C25 H25B 109.5 . .
C24 C25 H25C 109.5 . .
H25A C25 H25C 109.5 . .
H25B C25 H25C 109.5 . .
C27 C26 C23 115.5(4) . .
C27 C26 H26A 108.4 . .
C23 C26 H26A 108.4 . .
C27 C26 H26B 108.4 . .
C23 C26 H26B 108.4 . .
H26A C26 H26B 107.5 . .
C26 C27 H27A 109.5 . .
C26 C27 H27B 109.5 . .
H27A C27 H27B 109.5 . .
C26 C27 H27C 109.5 . .
H27A C27 H27C 109.5 . .
H27B C27 H27C 109.5 . .
N4 C28 C29 109.5(4) . .
N4 C28 C23 121.2(4) . .
C29 C28 C23 129.2(4) . .
N4 C28 Yb2 78.8(3) . .
C29 C28 Yb2 71.7(3) . .
C23 C28 Yb2 118.8(3) . .
C28 C29 C30 106.9(4) . .
C28 C29 Yb2 78.6(3) . .
C30 C29 Yb2 75.7(3) . .
C28 C29 H29 126.5 . .
C30 C29 H29 126.5 . .
Yb2 C29 H29 111.9 . .
C31 C30 C29 106.9(4) . .
C31 C30 Yb2 78.9(3) . .
C29 C30 Yb2 73.6(3) . .
C31 C30 H30 126.6 . .
C29 C30 H30 126.6 . .
Yb2 C30 H30 113.5 . .
N4 C31 C30 109.4(4) . .
N4 C31 C32 121.1(4) . .
C30 C31 C32 129.1(4) . .
N4 C31 Yb2 77.7(3) . .
C30 C31 Yb2 71.6(3) . .
C32 C31 Yb2 123.5(3) . .
C31 C32 C1 114.5(4) . .
C31 C32 C33 109.4(4) . .
C1 C32 C33 109.5(4) . .
C31 C32 C35 106.2(4) . .
C1 C32 C35 106.6(4) . .
C33 C32 C35 110.7(4) . .
C34 C33 C32 115.4(4) . .
C34 C33 H33A 108.4 . .
C32 C33 H33A 108.4 . .
C34 C33 H33B 108.4 . .
C32 C33 H33B 108.4 . .
H33A C33 H33B 107.5 . .
C33 C34 H34A 109.5 . .
C33 C34 H34B 109.5 . .
H34A C34 H34B 109.5 . .
C33 C34 H34C 109.5 . .
H34A C34 H34C 109.5 . .
H34B C34 H34C 109.5 . .
C36 C35 C32 115.3(4) . .
C36 C35 H35A 108.4 . .
C32 C35 H35A 108.4 . .
C36 C35 H35B 108.4 . .
C32 C35 H35B 108.4 . .
H35A C35 H35B 107.5 . .
C35 C36 H36A 109.5 . .
C35 C36 H36B 109.5 . .
H36A C36 H36B 109.5 . .
C35 C36 H36C 109.5 . .
H36A C36 H36C 109.5 . .
H36B C36 H36C 109.5 . .
O1 C37 C38 106.4(4) . .
O1 C37 H37A 110.5 . .
C38 C37 H37A 110.5 . .
O1 C37 H37B 110.5 . .
C38 C37 H37B 110.5 . .
H37A C37 H37B 108.6 . .
C39 C38 C37 105.7(5) . .
C39 C38 H38A 110.6 . .
C37 C38 H38A 110.6 . .
C39 C38 H38B 110.6 . .
C37 C38 H38B 110.6 . .
H38A C38 H38B 108.7 . .
C40 C39 C38 103.8(4) . .
C40 C39 H39A 111.0 . .
C38 C39 H39A 111.0 . .
C40 C39 H39B 111.0 . .
C38 C39 H39B 111.0 . .
H39A C39 H39B 109.0 . .
O1 C40 C39 105.0(4) . .
O1 C40 H40A 110.8 . .
C39 C40 H40A 110.8 . .
O1 C40 H40B 110.8 . .
C39 C40 H40B 110.8 . .
H40A C40 H40B 108.8 . .
C42 C41 H41A 109.5 . .
C42 C41 H41B 109.5 . .
H41A C41 H41B 109.5 . .
C42 C41 H41C 109.5 . .
H41A C41 H41C 109.5 . .
H41B C41 H41C 109.5 . .
C43 C42 C41 119.5(17) . .
C43 C42 C47 123.5(15) . .
C41 C42 C47 117.0(16) . .
C42 C43 C44 121.2(19) . .
C42 C43 H43 119.4 . .
C44 C43 H43 119.4 . .
C43 C44 C45 114(2) . .
C43 C44 H44 123.0 . .
C45 C44 H44 123.0 . .
C46 C45 C44 126(2) . .
C46 C45 H45 117.2 . .
C44 C45 H45 117.2 . .
C47 C46 C45 116(2) . .
C47 C46 H46 121.8 . .
C45 C46 H46 121.8 . .
C46 C47 C42 119.1(17) . .
C46 C47 H47 120.4 . .
C42 C47 H47 120.4 . .

loop_
_geom_bond_atom_site_label_1
_geom_bond_atom_site_label_2
_geom_bond_distance
_geom_bond_site_symmetry_2
Yb1 O2 2.286(3) .
Yb1 N2 2.302(4) .
Yb1 N4 2.347(4) .
Yb1 N1 2.410(4) .
Yb1 N3 2.475(4) .
Yb1 O1 2.504(4) .
Yb1 C19 2.552(4) .
Yb1 C22 2.598(5) .
Yb1 C20 2.752(5) .
Yb1 C21 2.772(5) .
Yb1 Yb2 3.818(3) 2_655
O1 C40 1.458(6) .
O1 C37 1.463(6) .
N1 C1 1.384(6) .
N1 C4 1.387(6) .
N1 Yb2 2.732(4) 2_655
C1 C2 1.392(7) .
C1 C32 1.540(7) .
C1 Yb2 2.786(5) 2_655
Yb2 O2 2.196(4) 2_655
Yb2 O2 2.216(3) .
Yb2 C4 2.655(5) 2_655
Yb2 C29 2.661(6) .
Yb2 C3 2.664(5) 2_655
Yb2 C30 2.688(5) .
Yb2 N1 2.732(4) 2_655
Yb2 C2 2.743(5) 2_655
Yb2 C28 2.747(5) .
Yb2 C31 2.780(5) .
Yb2 C1 2.786(5) 2_655
Yb2 N4 2.827(4) .
O2 Yb2 2.196(4) 2_655
N2 C13 1.376(6) .
N2 C10 1.387(6) .
C2 C3 1.421(7) .
C2 Yb2 2.743(5) 2_655
C2 H2 0.9500 .
N3 C19 1.378(6) .
N3 C22 1.387(6) .
C3 C4 1.398(7) .
C3 Yb2 2.664(5) 2_655
C3 H3 0.9500 .
N4 C31 1.381(6) .
N4 C28 1.385(6) .
C4 C5 1.533(7) .
C4 Yb2 2.655(5) 2_655
C5 C6 1.539(7) .
C5 C10 1.540(6) .
C5 C8 1.544(7) .
C6 C7 1.530(7) .
C6 H6A 0.9900 .
C6 H6B 0.9900 .
C7 H7A 0.9800 .
C7 H7B 0.9800 .
C7 H7C 0.9800 .
C8 C9 1.527(7) .
C8 H8A 0.9900 .
C8 H8B 0.9900 .
C9 H9A 0.9800 .
C9 H9B 0.9800 .
C9 H9C 0.9800 .
C10 C11 1.385(7) .
C11 C12 1.412(7) .
C11 H11 0.9500 .
C12 C13 1.379(7) .
C12 H12 0.9500 .
C13 C14 1.526(7) .
C14 C19 1.526(7) .
C14 C17 1.537(6) .
C14 C15 1.560(6) .
C15 C16 1.532(7) .
C15 H15A 0.9900 .
C15 H15B 0.9900 .
C16 H16A 0.9800 .
C16 H16B 0.9800 .
C16 H16C 0.9800 .
C17 C18 1.529(7) .
C17 H17A 0.9900 .
C17 H17B 0.9900 .
C18 H18A 0.9800 .
C18 H18B 0.9800 .
C18 H18C 0.9800 .
C19 C20 1.398(7) .
C20 C21 1.411(7) .
C20 H20 0.9500 .
C21 C22 1.386(7) .
C21 H21 0.9500 .
C22 C23 1.531(7) .
C23 C24 1.509(7) .
C23 C28 1.530(7) .
C23 C26 1.558(7) .
C24 C25 1.530(7) .
C24 H24A 0.9900 .
C24 H24B 0.9900 .
C25 H25A 0.9800 .
C25 H25B 0.9800 .
C25 H25C 0.9800 .
C26 C27 1.529(8) .
C26 H26A 0.9900 .
C26 H26B 0.9900 .
C27 H27A 0.9800 .
C27 H27B 0.9800 .
C27 H27C 0.9800 .
C28 C29 1.388(7) .
C29 C30 1.418(7) .
C29 H29 0.9500 .
C30 C31 1.394(7) .
C30 H30 0.9500 .
C31 C32 1.523(6) .
C32 C33 1.543(6) .
C32 C35 1.551(7) .
C33 C34 1.525(8) .
C33 H33A 0.9900 .
C33 H33B 0.9900 .
C34 H34A 0.9800 .
C34 H34B 0.9800 .
C34 H34C 0.9800 .
C35 C36 1.519(7) .
C35 H35A 0.9900 .
C35 H35B 0.9900 .
C36 H36A 0.9800 .
C36 H36B 0.9800 .
C36 H36C 0.9800 .
C37 C38 1.527(8) .
C37 H37A 0.9900 .
C37 H37B 0.9900 .
C38 C39 1.523(8) .
C38 H38A 0.9900 .
C38 H38B 0.9900 .
C39 C40 1.510(8) .
C39 H39A 0.9900 .
C39 H39B 0.9900 .
C40 H40A 0.9900 .
C40 H40B 0.9900 .
C41 C42 1.37(2) .
C41 H41A 0.9800 .
C41 H41B 0.9800 .
C41 H41C 0.9800 .
C42 C43 1.339(19) .
C42 C47 1.416(17) .
C43 C44 1.35(2) .
C43 H43 0.9500 .
C44 C45 1.46(3) .
C44 H44 0.9500 .
C45 C46 1.37(2) .
C45 H45 0.9500 .
C46 C47 1.34(2) .
C46 H46 0.9500 .
C47 H47 0.9500 .
